data_7100594
loop_
_publ_author_name
'Lumi Kuroki'
'Shizuka Takami'
'Katsunori Shibata'
'Masahiro Irie'

_publ_section_title
;
Photochromism of Single Crystals Composed of
Dioxazolylethene and Dithiazolylethene
;
_journal_name_full 'Chemical Communications'
_journal_paper_doi 10.1039/b512873k
_journal_year 2005
_chemical_formula_sum 'C50 H32 F12 N4 O2 S2'
_chemical_formula_weight 1012.92
_chemical_name_common 'Mixed crystal of dioxazolylethene and dithiazolylethene'
_space_group_IT_number 14
_symmetry_cell_setting monoclinic
_symmetry_space_group_name_Hall '-P 2yn'
_symmetry_space_group_name_H-M 'P 1 21/n 1'
_cell_angle_alpha 90.00
_cell_angle_beta 102.302(4)
_cell_angle_gamma 90.00
_cell_formula_units_Z 2
_cell_length_a 7.202(2)
_cell_length_b 25.771(7)
_cell_length_c 12.589(4)
_cell_measurement_temperature 123(2)
_cell_volume 2282.7(11)
_diffrn_ambient_temperature 123(2)
_exptl_crystal_density_diffrn 1.474
_cod_depositor_comments
;
The following automatic conversions were performed:
'_symmetry_cell_setting' value 'Monoclinic' changed to 'monoclinic'
according to '/home/saulius/struct/CIF-dictionaries/cif_core.dic'
dictionary named 'cif_core.dic' version 2.4.1 from 2010-06-29.

Automatic conversion script
Id: cif_fix_enum 1527 2010-12-29 10:47:43Z saulius 
;
_cod_original_sg_symbol_H-M 'P 21/n'
_cod_database_code 7100594

loop_
_symmetry_equiv_pos_as_xyz
'x, y, z'
'-x+1/2, y+1/2, -z+1/2'
'-x, -y, -z'
'x-1/2, -y-1/2, z-1/2'

loop_
_atom_site_label
_atom_site_type_symbol
_atom_site_fract_x
_atom_site_fract_y
_atom_site_fract_z
_atom_site_U_iso_or_equiv
_atom_site_adp_type
_atom_site_occupancy
_atom_site_symmetry_multiplicity
_atom_site_calc_flag
_atom_site_refinement_flags
_atom_site_disorder_assembly
_atom_site_disorder_group
C1 C 0.2842(5) 0.10363(13) 0.8973(3) 0.0286(9) Uani 1 1 d . . .
C2 C 0.4378(5) 0.09832(13) 0.8500(3) 0.0254(8) Uani 1 1 d . A .
C4 C 0.5778(5) 0.07426(13) 1.0153(3) 0.0255(8) Uani 1 1 d . . .
C5 C 0.4316(5) 0.10793(14) 0.7348(3) 0.0272(8) Uani 1 1 d . . .
C6 C 0.5245(5) 0.07269(14) 0.6681(3) 0.0317(9) Uani 1 1 d . A .
C7 C 0.4149(6) 0.08172(16) 0.5516(3) 0.0405(10) Uani 1 1 d . . .
C8 C 0.3405(5) 0.13752(15) 0.5548(3) 0.0327(9) Uani 1 1 d . A .
C9 C 0.3442(5) 0.14729(14) 0.6727(3) 0.0286(9) Uani 1 1 d . A .
C10 C 0.3609(5) 0.22531(14) 0.7937(3) 0.0288(9) Uani 1 1 d . . .
C11 C 0.2690(5) 0.19539(14) 0.7098(3) 0.0275(8) Uani 1 1 d . A .
C13 C 0.0465(5) 0.25485(14) 0.7059(3) 0.0302(9) Uani 1 1 d . . .
C14 C 0.0837(5) 0.11867(14) 0.8508(3) 0.0386(10) Uani 1 1 d . A .
H14A H 0.0679 0.1551 0.8616 0.058 Uiso 1 1 calc R . .
H14B H 0.0003 0.0995 0.8864 0.058 Uiso 1 1 calc R . .
H14C H 0.0536 0.1111 0.7744 0.058 Uiso 1 1 calc R . .
C15 C 0.5539(5) 0.21985(15) 0.8661(3) 0.0377(10) Uani 1 1 d . A .
H15A H 0.5428 0.2028 0.9323 0.057 Uiso 1 1 calc R . .
H15B H 0.6090 0.2536 0.8825 0.057 Uiso 1 1 calc R . .
H15C H 0.6337 0.1996 0.8299 0.057 Uiso 1 1 calc R . .
C16 C 0.7200(5) 0.05696(12) 1.1093(3) 0.0233(8) Uani 1 1 d . A .
C17 C 0.8864(5) 0.03411(13) 1.0936(3) 0.0269(8) Uani 1 1 d . . .
H17 H 0.9063 0.0304 1.0233 0.032 Uiso 1 1 calc R A .
C18 C 1.0220(5) 0.01685(13) 1.1800(3) 0.0319(9) Uani 1 1 d . A .
H18 H 1.1320 0.0012 1.1679 0.038 Uiso 1 1 calc R . .
C19 C 0.9961(5) 0.02264(14) 1.2848(3) 0.0337(9) Uani 1 1 d . . .
H19 H 1.0875 0.0105 1.3432 0.040 Uiso 1 1 calc R A .
C20 C 0.8356(6) 0.04636(16) 1.3026(3) 0.0427(11) Uani 1 1 d . A .
H20 H 0.8193 0.0511 1.3732 0.051 Uiso 1 1 calc R . .
C21 C 0.6967(5) 0.06340(15) 1.2152(3) 0.0353(9) Uani 1 1 d . . .
H21 H 0.5874 0.0792 1.2278 0.042 Uiso 1 1 calc R A .
C22 C -0.1372(6) 0.28091(14) 0.6777(3) 0.0334(9) Uani 1 1 d . A .
C23 C -0.2699(5) 0.26356(15) 0.5886(3) 0.0398(10) Uani 1 1 d . . .
H23 H -0.2389 0.2365 0.5467 0.048 Uiso 1 1 calc R A .
C24 C -0.4471(6) 0.28590(17) 0.5612(4) 0.0519(12) Uani 1 1 d . A .
H24 H -0.5334 0.2737 0.5006 0.062 Uiso 1 1 calc R . .
C25 C -0.4988(7) 0.32495(19) 0.6196(5) 0.0628(14) Uani 1 1 d . . .
H25 H -0.6195 0.3394 0.5994 0.075 Uiso 1 1 calc R A .
C26 C -0.3744(7) 0.34316(16) 0.7081(4) 0.0536(13) Uani 1 1 d . A .
H26 H -0.4104 0.3701 0.7485 0.064 Uiso 1 1 calc R . .
C27 C -0.1896(7) 0.32140(15) 0.7396(3) 0.0517(13) Uani 1 1 d . . .
H27 H -0.1045 0.3339 0.8004 0.062 Uiso 1 1 calc R A .
F1 F 0.7108(3) 0.08500(9) 0.67536(17) 0.0437(6) Uani 1 1 d . . .
F2 F 0.5254(3) 0.02199(8) 0.69546(18) 0.0458(6) Uani 1 1 d . . .
F3 F 0.5151(4) 0.07415(10) 0.47538(19) 0.0639(8) Uani 1 1 d . A .
F4 F 0.2664(3) 0.04852(9) 0.52978(18) 0.0584(7) Uani 1 1 d . A .
F5 F 0.4545(4) 0.17061(9) 0.51486(18) 0.0567(7) Uani 1 1 d . . .
F6 F 0.1678(3) 0.14202(9) 0.48962(17) 0.0529(7) Uani 1 1 d . . .
N3 N 0.6039(4) 0.08086(10) 0.9172(2) 0.0268(7) Uani 1 1 d . A .
N12 N 0.0901(4) 0.21268(11) 0.6590(2) 0.0296(7) Uani 1 1 d . A .
S1 S 0.34510(18) 0.08778(4) 1.03224(10) 0.0257(4) Uiso 0.846(5) 1 d P A 1
S2 S 0.22172(17) 0.27834(6) 0.81159(10) 0.0306(4) Uiso 0.846(5) 1 d P A 1
O1 O 0.418(4) 0.0797(9) 1.004(2) 0.063(6) Uiso 0.154(5) 1 d P A 2
O2 O 0.215(3) 0.2536(12) 0.789(2) 0.068(7) Uiso 0.154(5) 1 d P A 2

loop_
_atom_site_aniso_label
_atom_site_aniso_U_11
_atom_site_aniso_U_22
_atom_site_aniso_U_33
_atom_site_aniso_U_23
_atom_site_aniso_U_13
_atom_site_aniso_U_12
C1 0.036(2) 0.026(2) 0.0224(19) 0.0018(15) 0.0022(17) -0.0058(17)
C2 0.0239(19) 0.024(2) 0.0237(19) 0.0027(15) -0.0049(16) -0.0040(15)
C4 0.022(2) 0.028(2) 0.025(2) 0.0015(16) 0.0017(16) -0.0042(15)
C5 0.0203(19) 0.033(2) 0.026(2) -0.0011(17) 0.0003(16) -0.0035(16)
C6 0.026(2) 0.034(2) 0.032(2) 0.0050(17) -0.0009(17) 0.0006(17)
C7 0.034(2) 0.056(3) 0.029(2) -0.005(2) 0.0001(19) 0.007(2)
C8 0.031(2) 0.043(2) 0.020(2) 0.0034(17) -0.0055(17) 0.0046(19)
C9 0.025(2) 0.039(2) 0.0204(19) 0.0015(17) 0.0015(16) 0.0003(17)
C10 0.031(2) 0.032(2) 0.0227(19) 0.0077(17) 0.0051(17) 0.0002(18)
C11 0.026(2) 0.036(2) 0.0193(19) 0.0056(16) 0.0034(16) 0.0029(17)
C13 0.036(2) 0.033(2) 0.0215(19) 0.0038(17) 0.0076(18) -0.0065(18)
C14 0.033(2) 0.039(2) 0.046(3) 0.0016(19) 0.015(2) -0.0043(18)
C15 0.041(2) 0.037(2) 0.030(2) -0.0011(18) -0.0039(18) -0.0020(19)
C16 0.0260(19) 0.0201(19) 0.0236(19) -0.0001(15) 0.0047(16) -0.0014(15)
C17 0.034(2) 0.029(2) 0.0183(19) 0.0000(15) 0.0060(16) 0.0047(16)
C18 0.034(2) 0.030(2) 0.027(2) -0.0011(17) -0.0030(17) 0.0074(17)
C19 0.037(2) 0.039(2) 0.020(2) 0.0006(17) -0.0073(17) 0.0000(19)
C20 0.046(3) 0.062(3) 0.021(2) 0.0036(19) 0.009(2) -0.004(2)
C21 0.033(2) 0.049(2) 0.026(2) -0.0008(18) 0.0112(18) 0.0014(19)
C22 0.044(2) 0.029(2) 0.031(2) 0.0097(18) 0.0168(19) 0.0083(19)
C23 0.038(2) 0.037(2) 0.046(3) 0.0094(19) 0.013(2) 0.0145(19)
C24 0.043(3) 0.043(3) 0.070(3) 0.015(2) 0.012(2) 0.016(2)
C25 0.059(3) 0.057(3) 0.078(4) 0.028(3) 0.027(3) 0.013(3)
C26 0.077(4) 0.028(2) 0.071(3) 0.017(2) 0.050(3) 0.026(2)
C27 0.091(4) 0.035(3) 0.037(2) 0.008(2) 0.032(3) 0.002(2)
F1 0.0260(12) 0.0633(16) 0.0404(14) 0.0008(11) 0.0039(10) 0.0068(11)
F2 0.0525(15) 0.0383(14) 0.0421(14) -0.0034(11) 0.0000(11) 0.0047(11)
F3 0.0760(19) 0.084(2) 0.0335(14) 0.0014(13) 0.0148(13) 0.0344(15)
F4 0.0604(17) 0.0574(17) 0.0432(15) -0.0075(12) -0.0210(13) -0.0042(14)
F5 0.080(2) 0.0608(17) 0.0327(14) 0.0030(12) 0.0204(13) -0.0124(14)
F6 0.0465(15) 0.0760(18) 0.0264(13) -0.0082(11) -0.0142(11) 0.0200(13)
N3 0.0265(17) 0.0288(18) 0.0219(16) 0.0048(13) -0.0023(13) -0.0038(13)
N12 0.0288(18) 0.0366(19) 0.0219(16) 0.0084(14) 0.0020(14) 0.0056(14)

loop_
_geom_bond_atom_site_label_1
_geom_bond_atom_site_label_2
_geom_bond_distance
_geom_bond_site_symmetry_2
_geom_bond_publ_flag
C1 C2 1.370(5) . ?
C1 C14 1.489(5) . ?
C1 O1 1.60(2) . ?
C1 S1 1.711(4) . ?
C2 N3 1.385(4) . ?
C2 C5 1.462(5) . ?
C4 O1 1.14(3) . ?
C4 N3 1.300(4) . ?
C4 C16 1.460(5) . ?
C4 S1 1.769(4) . ?
C5 C9 1.351(5) . ?
C5 C6 1.489(5) . ?
C6 F2 1.351(4) . ?
C6 F1 1.363(4) . ?
C6 C7 1.528(5) . ?
C7 F3 1.332(4) . ?
C7 F4 1.352(4) . ?
C7 C8 1.538(5) . ?
C8 F6 1.341(4) . ?
C8 F5 1.353(4) . ?
C8 C9 1.500(5) . ?
C9 C11 1.468(5) . ?
C10 O2 1.27(3) . ?
C10 C11 1.360(5) . ?
C10 C15 1.498(5) . ?
C10 S2 1.738(4) . ?
C11 N12 1.384(4) . ?
C11 O2 1.89(3) . ?
C13 N12 1.307(4) . ?
C13 O2 1.42(2) . ?
C13 C22 1.458(5) . ?
C13 S2 1.736(4) . ?
C16 C17 1.387(5) . ?
C16 C21 1.388(5) . ?
C17 C18 1.373(5) . ?
C18 C19 1.379(5) . ?
C19 C20 1.367(5) . ?
C20 C21 1.391(5) . ?
C22 C23 1.384(5) . ?
C22 C27 1.401(5) . ?
C23 C24 1.375(5) . ?
C24 C25 1.345(6) . ?
C25 C26 1.356(6) . ?
C26 C27 1.421(6) . ?
